data_4000042
loop_
_publ_author_name
'Benincori, T.'
'Consonni, V.'
'Gramatica, P.'
'Pilati, T.'
'Rizzo, S.'
'Sannicolo\', F.'
'Todeschini, R''
'Zotti, G.'

_publ_section_title
;
 Steric Control of Conductivity in Highly Conjugated Polythiophenes
;
_journal_coden_ASTM CMATEX
_journal_issue 5
_journal_name_full 'Chemistry of Materials'
_journal_page_first 1665
_journal_page_last 1673
_journal_paper_doi 10.1021/cm0009118
_journal_volume 13
_journal_year 2001
_chemical_formula_sum 'C14 H14 S2'
_chemical_formula_weight 246.37
_chemical_melting_point_C 60
_chemical_name_systematic
;
spiro[4,5]([2,1-b:3,4-b']dithieno)decane
;
_space_group_IT_number 14
_symmetry_cell_setting monoclinic
_symmetry_space_group_name_Hall '-P 2yn'
_symmetry_space_group_name_H-M 'P 1 21/n 1'
_atom_sites_solution_hydrogens geom
_atom_sites_solution_primary direct
_atom_sites_solution_secondary difmap
_cell_angle_alpha 90.00
_cell_angle_beta 106.046(6)
_cell_angle_gamma 90.00
_cell_formula_units_Z 8
_cell_length_a 15.7886(11)
_cell_length_b 10.0214(7)
_cell_length_c 16.1420(12)
_cell_measurement_reflns_used 36
_cell_measurement_temperature 293(2)
_cell_measurement_theta_max 27.879
_cell_measurement_theta_min 9.418
_cell_volume 2454.5(3)
_diffrn_ambient_temperature 293(2)
_diffrn_measurement_device 'Siemens P4'
_diffrn_measurement_method '2\q/\w scans'
_diffrn_radiation_monochromator graphite
_diffrn_radiation_source 'fine-focus sealed tube'
_diffrn_radiation_type MoK\a
_diffrn_radiation_wavelength 0.71073
_diffrn_reflns_av_R_equivalents 0.0141
_diffrn_reflns_av_sigmaI/netI 0.0355
_diffrn_reflns_limit_h_max 18
_diffrn_reflns_limit_h_min 0
_diffrn_reflns_limit_k_max 11
_diffrn_reflns_limit_k_min 0
_diffrn_reflns_limit_l_max 18
_diffrn_reflns_limit_l_min -19
_diffrn_reflns_number 4491
_diffrn_reflns_theta_max 25.00
_diffrn_reflns_theta_min 2.42
_diffrn_standards_decay_% 8.77
_diffrn_standards_interval_count 47
_diffrn_standards_number 3
_exptl_absorpt_coefficient_mu 0.402
_exptl_absorpt_correction_type none
_exptl_crystal_colour 'gold yellow'
_exptl_crystal_density_diffrn 1.333
_exptl_crystal_density_method 'not measured'
_exptl_crystal_description 'square tablet'
_exptl_crystal_F_000 1040
_exptl_crystal_size_max 0.040
_exptl_crystal_size_mid 0.040
_exptl_crystal_size_min 0.022
_refine_ls_extinction_coef 0.0092(6)
_refine_ls_extinction_expression Fc^*^=kFc[1+0.001xFc^2^\l^3^/sin(2\q)]^-1/4^
_refine_ls_extinction_method SHELXL
_refine_ls_goodness_of_fit_all 1.022
_refine_ls_goodness_of_fit_obs 1.043
_refine_ls_hydrogen_treatment refall
_refine_ls_matrix_type full
_refine_ls_number_parameters 402
_refine_ls_number_reflns 4325
_refine_ls_number_restraints 0
_refine_ls_restrained_S_all 1.022
_refine_ls_restrained_S_obs 1.043
_refine_ls_R_factor_all 0.0542
_refine_ls_R_factor_obs 0.0380
_refine_ls_shift/esd_max 0.001
_refine_ls_shift/esd_mean 0.000
_refine_ls_structure_factor_coef Fsqd
_refine_ls_weighting_details 'w=1/[\s^2^(Fo^2^)+(0.0419P)^2^+0.8059P] where P=(Fo^2^+2Fc^2^)/3'
_refine_ls_weighting_scheme calc
_refine_ls_wR_factor_all 0.1002
_refine_ls_wR_factor_obs 0.0896
_reflns_number_observed 3403
_reflns_number_total 4325
_reflns_observed_criterion >2sigma(I)
_cod_depositor_comments
;
The following automatic conversions were performed:
'_symmetry_cell_setting' value 'Monoclinic' changed to 'monoclinic'
according to '/home/saulius/struct/CIF-dictionaries/cif_core.dic'
dictionary named 'cif_core.dic' version 2.4.1 from 2010-06-29.

Automatic conversion script
Id: cif_fix_enum 1527 2010-12-29 10:47:43Z saulius 

The following automatic conversions were performed:

'_refine_ls_weighting_scheme' value 'calc
w=1/[\s^2^(Fo^2^)+(0.0419P)^2^+0.8059P] where P=(Fo^2^+2Fc^2^)/3' was
changed to 'calc'. New tag '_refine_ls_weighting_details' was
created. The value of the new tag was set to
'w=1/[\s^2^(Fo^2^)+(0.0419P)^2^+0.8059P] where P=(Fo^2^+2Fc^2^)/3'.

Automatic conversion script
Id: cif_fix_values 3143 2015-03-26 13:38:13Z robertas 
;
_cod_original_sg_symbol_H-M P2(1)/n
_cod_database_code 4000042

loop_
_symmetry_equiv_pos_as_xyz
'x, y, z'
'-x+1/2, y+1/2, -z+1/2'
'-x, -y, -z'
'x-1/2, -y-1/2, z-1/2'

loop_
_atom_site_aniso_label
_atom_site_aniso_U_11
_atom_site_aniso_U_22
_atom_site_aniso_U_33
_atom_site_aniso_U_23
_atom_site_aniso_U_13
_atom_site_aniso_U_12
S1A 0.0621(4) 0.0688(4) 0.0479(3) 0.0058(3) 0.0240(3) -0.0111(3)
C2A 0.0421(13) 0.058(2) 0.064(2) 0.0010(12) 0.0187(12) -0.0103(12)
C3A 0.0378(11) 0.0455(13) 0.0422(12) -0.0007(10) 0.0076(10) -0.0042(10)
C4A 0.0383(11) 0.0322(10) 0.0362(10) -0.0018(8) 0.0082(8) 0.0005(9)
C5A 0.0464(12) 0.0348(11) 0.0387(11) 0.0018(9) 0.0114(9) -0.0023(9)
C6A 0.0486(12) 0.0346(11) 0.0356(11) -0.0007(9) 0.0014(9) 0.0018(10)
S7A 0.0701(4) 0.0562(4) 0.0387(3) -0.0004(3) -0.0101(3) -0.0030(3)
C8A 0.0468(14) 0.068(2) 0.065(2) -0.0103(14) -0.0137(13) -0.0048(13)
C9A 0.0408(13) 0.061(2) 0.0576(15) -0.0089(13) 0.0059(11) -0.0056(12)
C10A 0.0379(11) 0.0379(11) 0.0403(11) -0.0054(9) 0.0035(9) -0.0007(9)
C11A 0.0339(10) 0.0377(11) 0.0344(10) -0.0032(8) 0.0077(8) -0.0027(8)
C12A 0.0465(13) 0.0381(12) 0.0403(12) -0.0027(9) 0.0121(10) -0.0049(10)
C13A 0.0522(14) 0.0466(14) 0.0416(12) 0.0073(11) 0.0076(10) -0.0024(11)
C14A 0.060(2) 0.062(2) 0.0345(12) -0.0036(11) 0.0088(11) -0.0121(12)
C15A 0.0526(14) 0.0462(13) 0.0431(12) -0.0113(10) 0.0176(11) -0.0073(11)
C16A 0.0434(12) 0.0433(13) 0.0441(12) -0.0052(10) 0.0130(10) 0.0027(10)
S1B 0.0668(4) 0.0713(5) 0.0548(4) 0.0079(3) 0.0226(3) -0.0219(3)
C2B 0.0486(14) 0.068(2) 0.066(2) -0.0037(14) 0.0166(12) -0.0195(13)
C3B 0.0414(12) 0.0502(14) 0.0447(12) -0.0047(11) 0.0108(10) -0.0072(10)
C4B 0.0390(11) 0.0346(11) 0.0392(11) -0.0057(9) 0.0114(9) -0.0008(9)
C5B 0.0472(12) 0.0390(11) 0.0419(11) 0.0003(9) 0.0173(9) -0.0020(10)
C6B 0.0443(12) 0.0370(11) 0.0370(11) -0.0037(9) 0.0104(9) 0.0032(9)
S7B 0.0555(4) 0.0590(4) 0.0379(3) -0.0033(3) 0.0024(3) 0.0080(3)
C8B 0.0436(13) 0.062(2) 0.0571(15) -0.0135(12) -0.0001(11) -0.0011(12)
C9B 0.0417(12) 0.0508(14) 0.0545(14) -0.0052(11) 0.0101(11) -0.0042(11)
C10B 0.0372(11) 0.0346(11) 0.0418(11) -0.0048(9) 0.0090(9) -0.0003(9)
C11B 0.0372(10) 0.0349(11) 0.0341(10) -0.0016(9) 0.0090(8) -0.0018(9)
C12B 0.0456(13) 0.0472(14) 0.0439(12) -0.0018(10) 0.0176(10) 0.0031(11)
C13B 0.0534(14) 0.0582(15) 0.0374(12) -0.0075(11) 0.0166(11) -0.0009(12)
C14B 0.065(2) 0.065(2) 0.0412(13) 0.0087(12) 0.0080(12) -0.0038(14)
C15B 0.056(2) 0.0458(15) 0.0559(15) 0.0084(12) 0.0043(12) 0.0059(12)
C16B 0.0538(14) 0.0373(12) 0.0471(13) 0.0001(10) 0.0129(11) 0.0018(11)

loop_
_atom_site_label
_atom_site_type_symbol
_atom_site_fract_x
_atom_site_fract_y
_atom_site_fract_z
_atom_site_U_iso_or_equiv
_atom_site_thermal_displace_type
_atom_site_occupancy
_atom_site_calc_flag
_atom_site_refinement_flags
_atom_site_disorder_group
S1A S 0.06396(4) 0.03991(7) 0.33722(4) 0.0578(2) Uani 1 d . .
C2A C -0.0059(2) 0.0298(3) 0.2347(2) 0.0536(6) Uani 1 d . .
H2A H -0.0603(17) 0.0094(27) 0.2279(16) 0.061(8) Uiso 1 d . .
C3A C 0.03400(14) 0.0615(2) 0.17301(15) 0.0425(5) Uani 1 d . .
H3A H 0.0052(14) 0.0611(22) 0.1132(15) 0.045(6) Uiso 1 d . .
C4A C 0.12400(13) 0.0958(2) 0.20840(12) 0.0360(4) Uani 1 d . .
C5A C 0.14848(14) 0.0876(2) 0.29674(13) 0.0401(5) Uani 1 d . .
C6A C 0.24033(14) 0.1241(2) 0.32901(13) 0.0417(5) Uani 1 d . .
S7A S 0.31832(5) 0.14238(7) 0.42561(4) 0.0600(2) Uani 1 d . .
C8A C 0.3943(2) 0.1897(3) 0.3733(2) 0.0656(8) Uani 1 d . .
H8A H 0.4485(20) 0.2078(31) 0.4035(19) 0.083(10) Uiso 1 d . .
C9A C 0.3617(2) 0.1924(3) 0.2863(2) 0.0546(6) Uani 1 d . .
H9A H 0.3947(16) 0.2181(26) 0.2485(16) 0.057(7) Uiso 1 d . .
C10A C 0.27216(13) 0.1536(2) 0.26076(13) 0.0402(5) Uani 1 d . .
C11A C 0.20154(13) 0.1377(2) 0.17552(12) 0.0357(4) Uani 1 d . .
C12A C 0.1866(2) 0.2711(2) 0.12566(14) 0.0416(5) Uani 1 d . .
H12A H 0.1667(14) 0.3408(23) 0.1596(14) 0.045(6) Uiso 1 d . .
H12B H 0.2406(14) 0.3014(22) 0.1162(13) 0.039(6) Uiso 1 d . .
C13A C 0.1214(2) 0.2580(3) 0.03655(15) 0.0479(5) Uani 1 d . .
H13A H 0.0637(16) 0.2388(24) 0.0436(15) 0.051(7) Uiso 1 d . .
H13B H 0.1162(15) 0.3429(25) 0.0079(15) 0.049(6) Uiso 1 d . .
C14A C 0.1485(2) 0.1501(3) -0.01640(15) 0.0529(6) Uani 1 d . .
H14A H 0.2061(17) 0.1716(25) -0.0303(15) 0.059(7) Uiso 1 d . .
H14B H 0.1032(17) 0.1428(26) -0.0691(17) 0.063(7) Uiso 1 d . .
C15A C 0.1615(2) 0.0168(2) 0.03061(15) 0.0465(5) Uani 1 d . .
H15A H 0.1060(15) -0.0163(22) 0.0379(13) 0.042(6) Uiso 1 d . .
H15B H 0.1806(15) -0.0501(24) -0.0044(15) 0.050(6) Uiso 1 d . .
C16A C 0.22726(15) 0.0283(2) 0.11941(14) 0.0434(5) Uani 1 d . .
H16A H 0.2356(15) -0.0588(25) 0.1502(15) 0.049(6) Uiso 1 d . .
H16B H 0.2859(17) 0.0525(25) 0.1130(15) 0.059(7) Uiso 1 d . .
S1B S 0.44070(5) 0.10633(8) -0.35161(4) 0.0632(2) Uani 1 d . .
C2B C 0.5111(2) 0.0998(3) -0.2493(2) 0.0606(7) Uani 1 d . .
H2B H 0.5635(20) 0.1438(30) -0.2366(18) 0.079(9) Uiso 1 d . .
C3B C 0.48052(14) 0.0235(2) -0.1952(2) 0.0456(5) Uani 1 d . .
H3B H 0.5114(14) 0.0061(22) -0.1373(14) 0.043(6) Uiso 1 d . .
C4B C 0.39681(13) -0.0322(2) -0.23580(13) 0.0375(5) Uani 1 d . .
C5B C 0.36808(14) 0.0041(2) -0.32122(13) 0.0417(5) Uani 1 d . .
C6B C 0.28179(14) -0.0535(2) -0.35886(13) 0.0396(5) Uani 1 d . .
S7B S 0.20312(4) -0.05717(7) -0.45582(4) 0.0529(2) Uani 1 d . .
C8B C 0.1363(2) -0.1539(3) -0.4119(2) 0.0571(6) Uani 1 d . .
H8B H 0.0799(19) -0.1822(30) -0.4479(18) 0.079(9) Uiso 1 d . .
C9B C 0.1727(2) -0.1817(3) -0.3274(2) 0.0496(6) Uani 1 d . .
H9B H 0.1434(17) -0.2354(29) -0.2933(17) 0.071(8) Uiso 1 d . .
C10B C 0.25729(13) -0.1237(2) -0.29648(13) 0.0383(5) Uani 1 d . .
C11B C 0.32807(13) -0.1185(2) -0.21093(12) 0.0356(4) Uani 1 d . .
C12B C 0.2926(2) -0.0532(3) -0.14064(14) 0.0445(5) Uani 1 d . .
H12C H 0.2425(16) -0.1002(24) -0.1361(14) 0.049(6) Uiso 1 d . .
H12D H 0.2753(15) 0.0410(26) -0.1594(15) 0.052(7) Uiso 1 d . .
C13B C 0.3601(2) -0.0545(3) -0.05275(14) 0.0489(6) Uani 1 d . .
H13C H 0.4088(16) 0.0016(25) -0.0542(14) 0.050(6) Uiso 1 d . .
H13D H 0.3370(15) -0.0130(24) -0.0097(16) 0.053(7) Uiso 1 d . .
C14B C 0.3916(2) -0.1950(3) -0.0261(2) 0.0583(7) Uani 1 d . .
H14C H 0.3416(18) -0.2453(29) -0.0200(17) 0.071(8) Uiso 1 d . .
H14D H 0.4353(17) -0.1961(26) 0.0286(18) 0.065(8) Uiso 1 d . .
C15B C 0.4284(2) -0.2618(3) -0.0931(2) 0.0548(6) Uani 1 d . .
H15C H 0.4838(17) -0.2157(25) -0.0943(15) 0.056(7) Uiso 1 d . .
H15D H 0.4422(15) -0.3530(27) -0.0766(15) 0.053(7) Uiso 1 d . .
C16B C 0.3623(2) -0.2601(2) -0.18199(15) 0.0463(5) Uani 1 d . .
H16C H 0.3107(16) -0.3180(25) -0.1799(15) 0.053(7) Uiso 1 d . .
H16D H 0.3884(15) -0.2963(25) -0.2274(16) 0.055(7) Uiso 1 d . .
